data_4123281
loop_
_publ_author_name
'Renata, Hans'
'Zhou, Qianghui'
'D\"unstl, Georg'
'Felding, Jakob'
'Merchant, Rohan R.'
'Yeh, Chien-Hung'
'Baran, Phil S.'

_publ_section_title
;
 Development of a concise synthesis of ouabagenin and hydroxylated
 corticosteroid analogues.
;
_journal_issue 3
_journal_name_full 'Journal of the American Chemical Society'
_journal_page_first 1330
_journal_page_last 1340
_journal_paper_doi 10.1021/ja512022r
_journal_volume 137
_journal_year 2015
_chemical_formula_sum 'C21 H28 O7'
_chemical_formula_weight 392.43
_chemical_name_systematic
; 
 ? 
;
_space_group_IT_number 4
_symmetry_cell_setting monoclinic
_symmetry_space_group_name_Hall 'P 2yb'
_symmetry_space_group_name_H-M 'P 1 21 1'
_atom_sites_solution_hydrogens geom
_atom_sites_solution_primary direct
_atom_sites_solution_secondary difmap
_audit_creation_method SHELXL-97
_cell_angle_alpha 90.00
_cell_angle_beta 100.67
_cell_angle_gamma 90.00
_cell_formula_units_Z 2
_cell_length_a 9.284
_cell_length_b 6.850
_cell_length_c 14.331
_cell_measurement_reflns_used 2259
_cell_measurement_temperature 100(2)
_cell_measurement_theta_max 64.00
_cell_measurement_theta_min 3.14
_cell_volume 895.628
_computing_cell_refinement 'Bruker SAINT'
_computing_data_collection 'Bruker APEX2'
_computing_data_reduction 'Bruker SAINT'
_computing_molecular_graphics 'Bruker SHELXTL'
_computing_publication_material 'Bruker SHELXTL'
_computing_structure_refinement 'SHELXL-97 (Sheldrick, 2008)'
_computing_structure_solution 'SHELXS-97 (Sheldrick, 2008)'
_diffrn_ambient_temperature 100(2)
_diffrn_measured_fraction_theta_full 0.954
_diffrn_measured_fraction_theta_max 0.954
_diffrn_measurement_device_type 'Bruker APEX-II CCD'
_diffrn_measurement_method '\f and \w scans'
_diffrn_radiation_monochromator graphite
_diffrn_radiation_source 'fine-focus sealed tube'
_diffrn_radiation_type CuK\a
_diffrn_radiation_wavelength 1.54184
_diffrn_reflns_av_R_equivalents 0.0636
_diffrn_reflns_av_sigmaI/netI 0.0519
_diffrn_reflns_limit_h_max 10
_diffrn_reflns_limit_h_min -10
_diffrn_reflns_limit_k_max 7
_diffrn_reflns_limit_k_min -7
_diffrn_reflns_limit_l_max 16
_diffrn_reflns_limit_l_min -16
_diffrn_reflns_number 2826
_diffrn_reflns_theta_full 65.51
_diffrn_reflns_theta_max 65.51
_diffrn_reflns_theta_min 4.85
_exptl_absorpt_coefficient_mu 0.901
_exptl_absorpt_correction_T_max 0.9563
_exptl_absorpt_correction_T_min 0.8547
_exptl_absorpt_correction_type multi-scan
_exptl_absorpt_process_details TWINABS
_exptl_crystal_colour colourless
_exptl_crystal_density_diffrn 1.455
_exptl_crystal_density_meas 'not measured'
_exptl_crystal_density_method 'not measured'
_exptl_crystal_description Plate
_exptl_crystal_F_000 420
_exptl_crystal_size_max 0.18
_exptl_crystal_size_mid 0.16
_exptl_crystal_size_min 0.05
_refine_diff_density_max 0.284
_refine_diff_density_min -0.220
_refine_diff_density_rms 0.054
_refine_ls_abs_structure_details 'Flack H D (1983), Acta Cryst. A39, 876-881'
_refine_ls_abs_structure_Flack -0.2(3)
_refine_ls_extinction_coef 'not measured'
_refine_ls_extinction_method none
_refine_ls_goodness_of_fit_ref 1.023
_refine_ls_hydrogen_treatment constr
_refine_ls_matrix_type full
_refine_ls_number_parameters 257
_refine_ls_number_reflns 2826
_refine_ls_number_restraints 1
_refine_ls_restrained_S_all 1.022
_refine_ls_R_factor_all 0.0396
_refine_ls_R_factor_gt 0.0366
_refine_ls_shift/su_max 0.000
_refine_ls_shift/su_mean 0.000
_refine_ls_structure_factor_coef Fsqd
_refine_ls_weighting_details 'calc w=1/[\s^2^(Fo^2^)+(0.0556P)^2^+0.0844P] where P=(Fo^2^+2Fc^2^)/3'
_refine_ls_weighting_scheme calc
_refine_ls_wR_factor_gt 0.0869
_refine_ls_wR_factor_ref 0.0887
_reflns_number_gt 2687
_reflns_number_total 2826
_reflns_threshold_expression >2\s(I)
_cod_data_source_file ja512022r_si_004.cif
_cod_data_source_block baran153
_cod_depositor_comments
;
The following automatic conversions were performed:

'_symmetry_cell_setting' value 'Monoclinic' changed to 'monoclinic'
according to
/home/saulius/struct/COD-crude-data--automatic-downloads/rss-feeds/ACS/lib/dictionaries/cif_core.dic
dictionary named 'cif_core.dic' version 2.4.2 from 2011-04-26.

Automatic conversion script
Id: cif_fix_values 2935 2014-11-11 08:27:57Z andrius 

 Adding full bibliography for 4123278--4123285.cif.
;
_cod_original_cell_volume 895.6
_cod_original_sg_symbol_H-M P2(1)
_cod_database_code 4123281

loop_
_symmetry_equiv_pos_as_xyz
'x, y, z'
'-x, y+1/2, -z'

loop_
_atom_site_label
_atom_site_type_symbol
_atom_site_fract_x
_atom_site_fract_y
_atom_site_fract_z
_atom_site_U_iso_or_equiv
_atom_site_adp_type
_atom_site_occupancy
_atom_site_symmetry_multiplicity
_atom_site_calc_flag
_atom_site_refinement_flags
O1 O 0.2578(3) 1.2697(3) 0.69005(16) 0.0232(6) Uani 1 1 d .
H1O H 0.2324 1.2968 0.6322 0.035 Uiso 1 1 calc R
O2 O 0.2192(3) 1.0329(3) 0.49247(14) 0.0175(5) Uani 1 1 d .
O3 O 0.2045(3) 0.4955(3) 0.52505(15) 0.0241(6) Uani 1 1 d .
H3 H 0.1980 0.4496 0.4701 0.036 Uiso 1 1 calc R
O4 O 0.0677(3) 0.9275(3) 0.63284(14) 0.0185(5) Uani 1 1 d .
O5 O 0.6563(3) 0.9787(3) 0.64472(15) 0.0207(5) Uani 1 1 d .
O6 O 0.9813(2) 0.4766(3) 0.88073(15) 0.0167(5) Uani 1 1 d .
O7 O 0.7941(2) 0.2982(3) 0.79541(15) 0.0149(5) Uani 1 1 d .
C1 C 0.3826(4) 1.1472(4) 0.7029(2) 0.0173(7) Uani 1 1 d .
H1A H 0.4222 1.1351 0.7717 0.021 Uiso 1 1 calc R
H1B H 0.4589 1.2094 0.6729 0.021 Uiso 1 1 calc R
C2 C 0.3505(4) 0.9392(5) 0.66023(19) 0.0140(7) Uani 1 1 d .
C3 C 0.3465(4) 0.9496(5) 0.55408(18) 0.0157(7) Uani 1 1 d .
H3A H 0.4426 0.9796 0.5353 0.019 Uiso 1 1 calc R
C4 C 0.2474(3) 0.8273(5) 0.4865(2) 0.0160(7) Uani 1 1 d .
H4 H 0.2861 0.7846 0.4292 0.019 Uiso 1 1 calc R
C5 C 0.1404(4) 0.6891(5) 0.5195(2) 0.0178(7) Uani 1 1 d .
H5 H 0.0456 0.6894 0.4732 0.021 Uiso 1 1 calc R
C6 C 0.1131(4) 0.7300(5) 0.6174(2) 0.0147(7) Uani 1 1 d .
H6 H 0.0609 0.6249 0.6463 0.018 Uiso 1 1 calc R
C7 C 0.2068(4) 0.8598(4) 0.6852(2) 0.0129(7) Uani 1 1 d .
C8 C 0.2090(4) 0.8287(5) 0.7887(2) 0.0163(7) Uani 1 1 d .
H8A H 0.1124 0.7795 0.7980 0.020 Uiso 1 1 calc R
H8B H 0.2277 0.9545 0.8228 0.020 Uiso 1 1 calc R
C9 C 0.3272(4) 0.6832(5) 0.82930(19) 0.0136(6) Uani 1 1 d .
H9A H 0.3016 0.5534 0.8006 0.016 Uiso 1 1 calc R
H9B H 0.3316 0.6717 0.8986 0.016 Uiso 1 1 calc R
C10 C 0.4781(4) 0.7446(4) 0.8104(2) 0.0127(7) Uani 1 1 d .
H10 H 0.5106 0.8641 0.8486 0.015 Uiso 1 1 calc R
C11 C 0.4708(4) 0.7919(4) 0.7034(2) 0.0129(7) Uani 1 1 d .
H11 H 0.4413 0.6663 0.6696 0.015 Uiso 1 1 calc R
C12 C 0.6266(4) 0.8324(5) 0.6850(2) 0.0141(7) Uani 1 1 d .
C13 C 0.7406(4) 0.6812(5) 0.7201(2) 0.0159(7) Uani 1 1 d .
H13A H 0.8378 0.7282 0.7109 0.019 Uiso 1 1 calc R
H13B H 0.7179 0.5596 0.6829 0.019 Uiso 1 1 calc R
C14 C 0.7450(4) 0.6387(4) 0.82551(19) 0.0129(7) Uani 1 1 d .
C15 C 0.5904(4) 0.5848(4) 0.83878(19) 0.0119(7) Uani 1 1 d .
H15 H 0.5590 0.4732 0.7947 0.014 Uiso 1 1 calc R
C16 C 0.6138(4) 0.4994(5) 0.9399(2) 0.0182(7) Uani 1 1 d .
H16A H 0.6149 0.6041 0.9876 0.022 Uiso 1 1 calc R
H16B H 0.5355 0.4049 0.9462 0.022 Uiso 1 1 calc R
C17 C 0.7635(4) 0.3976(5) 0.9522(2) 0.0172(7) Uani 1 1 d .
H17A H 0.7520 0.2544 0.9568 0.021 Uiso 1 1 calc R
H17B H 0.8289 0.4442 1.0105 0.021 Uiso 1 1 calc R
C18 C 0.8273(4) 0.4511(5) 0.8630(2) 0.0147(7) Uani 1 1 d .
C19 C 0.8076(4) 0.8152(4) 0.8852(2) 0.0161(7) Uani 1 1 d .
H19A H 0.9129 0.8258 0.8851 0.024 Uiso 1 1 calc R
H19B H 0.7920 0.7986 0.9505 0.024 Uiso 1 1 calc R
H19C H 0.7581 0.9342 0.8581 0.024 Uiso 1 1 calc R
C20 C 1.0414(4) 0.3019(5) 0.8485(2) 0.0179(7) Uani 1 1 d .
H20A H 1.0513 0.1980 0.8973 0.022 Uiso 1 1 calc R
H20B H 1.1382 0.3265 0.8313 0.022 Uiso 1 1 calc R
C21 C 0.9285(3) 0.2492(5) 0.7627(2) 0.0171(7) Uani 1 1 d .
H21A H 0.9403 0.3277 0.7066 0.021 Uiso 1 1 calc R
H21B H 0.9324 0.1087 0.7472 0.021 Uiso 1 1 calc R

loop_
_atom_site_aniso_label
_atom_site_aniso_U_11
_atom_site_aniso_U_22
_atom_site_aniso_U_33
_atom_site_aniso_U_23
_atom_site_aniso_U_13
_atom_site_aniso_U_12
O1 0.0336(16) 0.0139(11) 0.0229(11) -0.0002(9) 0.0073(11) 0.0105(12)
O2 0.0204(13) 0.0127(12) 0.0177(11) 0.0025(9) -0.0012(9) 0.0042(10)
O3 0.0340(16) 0.0178(14) 0.0203(11) -0.0008(9) 0.0044(11) 0.0077(12)
O4 0.0144(12) 0.0180(12) 0.0228(11) -0.0019(10) 0.0029(9) 0.0079(11)
O5 0.0189(14) 0.0190(12) 0.0248(11) 0.0083(10) 0.0059(10) -0.0006(11)
O6 0.0119(13) 0.0125(11) 0.0247(11) -0.0047(9) 0.0008(9) -0.0002(10)
O7 0.0139(12) 0.0111(12) 0.0207(11) -0.0068(9) 0.0061(9) 0.0004(11)
C1 0.025(2) 0.0081(16) 0.0195(14) -0.0004(12) 0.0044(13) 0.0003(15)
C2 0.0159(18) 0.0107(16) 0.0152(14) -0.0037(13) 0.0024(13) -0.0041(15)
C3 0.0188(19) 0.0140(15) 0.0138(14) 0.0020(13) 0.0020(13) 0.0032(15)
C4 0.0156(18) 0.0157(17) 0.0161(15) -0.0027(12) 0.0016(12) 0.0021(14)
C5 0.0194(19) 0.0144(16) 0.0173(15) 0.0016(12) -0.0026(13) 0.0054(15)
C6 0.0117(18) 0.0123(17) 0.0204(15) 0.0006(12) 0.0032(13) 0.0002(14)
C7 0.0123(18) 0.0107(16) 0.0166(14) -0.0010(11) 0.0048(13) 0.0013(13)
C8 0.0181(19) 0.0163(15) 0.0163(15) -0.0029(13) 0.0077(13) 0.0013(15)
C9 0.0132(17) 0.0166(15) 0.0129(14) 0.0008(12) 0.0072(12) 0.0004(14)
C10 0.0146(17) 0.0099(15) 0.0138(14) -0.0020(11) 0.0035(12) -0.0020(14)
C11 0.0139(17) 0.0100(16) 0.0163(14) 0.0007(12) 0.0067(12) -0.0002(14)
C12 0.0161(19) 0.0156(17) 0.0099(12) 0.0007(13) 0.0008(13) -0.0017(15)
C13 0.0144(18) 0.0151(16) 0.0188(15) -0.0009(12) 0.0046(13) 0.0000(15)
C14 0.0136(18) 0.0118(16) 0.0138(14) -0.0011(12) 0.0038(12) 0.0030(14)
C15 0.0097(17) 0.0097(15) 0.0147(13) 0.0006(12) -0.0018(13) 0.0020(14)
C16 0.0177(19) 0.0190(17) 0.0184(15) 0.0058(13) 0.0049(13) 0.0018(16)
C17 0.020(2) 0.0156(16) 0.0160(14) -0.0009(12) 0.0033(14) 0.0002(15)
C18 0.0122(18) 0.0127(17) 0.0194(14) -0.0022(13) 0.0030(13) 0.0007(15)
C19 0.0143(18) 0.0134(16) 0.0187(15) -0.0014(13) -0.0019(13) 0.0006(15)
C20 0.0140(18) 0.0189(18) 0.0214(15) -0.0045(14) 0.0046(13) 0.0005(14)
C21 0.0135(19) 0.0179(17) 0.0223(16) -0.0063(13) 0.0097(13) 0.0036(14)

loop_
_atom_type_symbol
_atom_type_description
_atom_type_scat_dispersion_real
_atom_type_scat_dispersion_imag
_atom_type_scat_source
C C 0.0181 0.0091 'International Tables Vol C Tables 4.2.6.8 and 6.1.1.4'
H H 0.0000 0.0000 'International Tables Vol C Tables 4.2.6.8 and 6.1.1.4'
O O 0.0492 0.0322 'International Tables Vol C Tables 4.2.6.8 and 6.1.1.4'

loop_
_geom_angle_atom_site_label_1
_geom_angle_atom_site_label_2
_geom_angle_atom_site_label_3
_geom_angle
C1 O1 H1O 109.5
C4 O2 C3 61.0(2)
C5 O3 H3 109.5
C7 O4 C6 61.4(2)
C18 O6 C20 106.2(2)
C18 O7 C21 107.5(2)
O1 C1 C2 113.5(3)
O1 C1 H1A 108.9
C2 C1 H1A 108.9
O1 C1 H1B 108.9
C2 C1 H1B 108.9
H1A C1 H1B 107.7
C3 C2 C7 112.8(3)
C3 C2 C11 108.3(3)
C7 C2 C11 105.6(2)
C3 C2 C1 108.6(2)
C7 C2 C1 110.0(3)
C11 C2 C1 111.6(2)
O2 C3 C4 58.9(2)
O2 C3 C2 119.6(3)
C4 C3 C2 122.0(3)
O2 C3 H3A 114.9
C4 C3 H3A 114.9
C2 C3 H3A 114.9
O2 C4 C3 60.0(2)
O2 C4 C5 117.3(3)
C3 C4 C5 121.3(3)
O2 C4 H4 115.6
C3 C4 H4 115.6
C5 C4 H4 115.6
O3 C5 C6 105.0(2)
O3 C5 C4 107.7(3)
C6 C5 C4 114.3(3)
O3 C5 H5 109.9
C6 C5 H5 109.9
C4 C5 H5 109.9
O4 C6 C7 59.3(2)
O4 C6 C5 115.0(2)
C7 C6 C5 123.2(3)
O4 C6 H6 115.6
C7 C6 H6 115.6
C5 C6 H6 115.6
O4 C7 C6 59.3(2)
O4 C7 C8 114.1(3)
C6 C7 C8 117.8(3)
O4 C7 C2 119.6(2)
C6 C7 C2 119.3(3)
C8 C7 C2 115.3(3)
C7 C8 C9 110.5(2)
C7 C8 H8A 109.5
C9 C8 H8A 109.5
C7 C8 H8B 109.5
C9 C8 H8B 109.5
H8A C8 H8B 108.1
C8 C9 C10 111.8(3)
C8 C9 H9A 109.2
C10 C9 H9A 109.2
C8 C9 H9B 109.2
C10 C9 H9B 109.2
H9A C9 H9B 107.9
C15 C10 C9 111.1(2)
C15 C10 C11 108.5(2)
C9 C10 C11 110.9(3)
C15 C10 H10 108.8
C9 C10 H10 108.8
C11 C10 H10 108.8
C12 C11 C2 116.4(3)
C12 C11 C10 109.6(3)
C2 C11 C10 115.2(2)
C12 C11 H11 104.8
C2 C11 H11 104.8
C10 C11 H11 104.8
O5 C12 C13 121.5(3)
O5 C12 C11 122.2(3)
C13 C12 C11 116.4(3)
C12 C13 C14 110.5(2)
C12 C13 H13A 109.5
C14 C13 H13A 109.5
C12 C13 H13B 109.5
C14 C13 H13B 109.5
H13A C13 H13B 108.1
C15 C14 C13 108.3(2)
C15 C14 C19 112.9(2)
C13 C14 C19 109.8(2)
C15 C14 C18 99.9(2)
C13 C14 C18 115.1(2)
C19 C14 C18 110.6(2)
C10 C15 C14 114.1(2)
C10 C15 C16 119.8(3)
C14 C15 C16 103.7(2)
C10 C15 H15 106.1
C14 C15 H15 106.1
C16 C15 H15 106.1
C17 C16 C15 104.3(3)
C17 C16 H16A 110.9
C15 C16 H16A 110.9
C17 C16 H16B 110.9
C15 C16 H16B 110.9
H16A C16 H16B 108.9
C16 C17 C18 105.9(2)
C16 C17 H17A 110.6
C18 C17 H17A 110.6
C16 C17 H17B 110.6
C18 C17 H17B 110.6
H17A C17 H17B 108.7
O6 C18 O7 107.3(2)
O6 C18 C14 112.2(3)
O7 C18 C14 110.3(2)
O6 C18 C17 114.1(2)
O7 C18 C17 108.7(2)
C14 C18 C17 104.2(2)
C14 C19 H19A 109.5
C14 C19 H19B 109.5
H19A C19 H19B 109.5
C14 C19 H19C 109.5
H19A C19 H19C 109.5
H19B C19 H19C 109.5
O6 C20 C21 102.1(3)
O6 C20 H20A 111.4
C21 C20 H20A 111.4
O6 C20 H20B 111.4
C21 C20 H20B 111.4
H20A C20 H20B 109.2
O7 C21 C20 101.0(2)
O7 C21 H21A 111.6
C20 C21 H21A 111.6
O7 C21 H21B 111.6
C20 C21 H21B 111.6
H21A C21 H21B 109.4

loop_
_geom_bond_atom_site_label_1
_geom_bond_atom_site_label_2
_geom_bond_distance
O1 C1 1.415(4)
O1 H1O 0.8400
O2 C4 1.438(4)
O2 C3 1.454(4)
O3 C5 1.450(4)
O3 H3 0.8400
O4 C7 1.445(4)
O4 C6 1.446(4)
O5 C12 1.213(4)
O6 C18 1.416(4)
O6 C20 1.433(4)
O7 C18 1.421(3)
O7 C21 1.450(4)
C1 C2 1.557(4)
C1 H1A 0.9900
C1 H1B 0.9900
C2 C3 1.516(3)
C2 C7 1.544(4)
C2 C11 1.547(4)
C3 C4 1.468(4)
C3 H3A 1.0000
C4 C5 1.510(5)
C4 H4 1.0000
C5 C6 1.497(4)
C5 H5 1.0000
C6 C7 1.476(4)
C6 H6 1.0000
C7 C8 1.495(4)
C8 C9 1.516(4)
C8 H8A 0.9900
C8 H8B 0.9900
C9 C10 1.534(4)
C9 H9A 0.9900
C9 H9B 0.9900
C10 C15 1.514(4)
C10 C11 1.557(4)
C10 H10 1.0000
C11 C12 1.542(5)
C11 H11 1.0000
C12 C13 1.499(5)
C13 C14 1.532(4)
C13 H13A 0.9900
C13 H13B 0.9900
C14 C15 1.528(5)
C14 C19 1.532(4)
C14 C18 1.540(4)
C15 C16 1.540(4)
C15 H15 1.0000
C16 C17 1.536(5)
C16 H16A 0.9900
C16 H16B 0.9900
C17 C18 1.549(4)
C17 H17A 0.9900
C17 H17B 0.9900
C19 H19A 0.9800
C19 H19B 0.9800
C19 H19C 0.9800
C20 C21 1.505(4)
C20 H20A 0.9900
C20 H20B 0.9900
C21 H21A 0.9900
C21 H21B 0.9900

loop_
_geom_hbond_atom_site_label_D
_geom_hbond_atom_site_label_H
_geom_hbond_atom_site_label_A
_geom_hbond_distance_DH
_geom_hbond_distance_HA
_geom_hbond_distance_DA
_geom_hbond_angle_DHA
_geom_hbond_site_symmetry_A
O1 H1O O3 0.84 2.03 2.792(3) 150.2 1_565
O3 H3 O5 0.84 2.32 2.961(3) 133.0 2_646
O3 H3 O4 0.84 2.63 3.099(3) 116.4 2_546
